data_4350345
loop_
_publ_author_name
'Xu, Yan'
'Cheng, Liying'
'You, Wansheng'

_publ_section_title
;
 Hydrothermal synthesis and structural characterizations of two new
 germanates with a novel topological framework and unusual Ge4(OH)4
 cubane.
;
_journal_issue 19
_journal_name_full 'Inorganic chemistry'
_journal_page_first 7705
_journal_page_last 7708
_journal_paper_doi 10.1021/ic0606779
_journal_volume 45
_journal_year 2006
_chemical_formula_sum 'Ge7 H16 O22'
_chemical_formula_weight 876.26
_space_group_IT_number 215
_space_group_name_Hall 'P -4 2 3'
_space_group_name_H-M_alt 'P -4 3 m'
_symmetry_cell_setting cubic
_symmetry_space_group_name_H-M 'P -4 3 m'
_atom_sites_solution_hydrogens geom
_atom_sites_solution_primary direct
_atom_sites_solution_secondary difmap
_audit_creation_method SHELXL-97
_cell_angle_alpha 90.00
_cell_angle_beta 90.00
_cell_angle_gamma 90.00
_cell_formula_units_Z 1
_cell_length_a 7.7053(17)
_cell_length_b 7.7053(17)
_cell_length_c 7.7053(17)
_cell_measurement_reflns_used 2950
_cell_measurement_temperature 293(2)
_cell_measurement_theta_max 25.95
_cell_measurement_theta_min 2.64
_cell_volume 457.48(17)
_computing_cell_refinement 'SAINT (Bruker, 2004)'
_computing_data_collection 'APEX2 (Bruker, 2004)'
_computing_data_reduction SAINT
_computing_molecular_graphics SHELXTL
_computing_publication_material SHELXTL
_computing_structure_refinement 'SHELXL-97 (Sheldrick, 1997)'
_computing_structure_solution 'SHELXS-97 (Sheldrick, 1990)'
_diffrn_ambient_temperature 293(2)
_diffrn_measured_fraction_theta_full 1.000
_diffrn_measured_fraction_theta_max 1.000
_diffrn_measurement_device_type 'Bruker Apex 2 CCD'
_diffrn_measurement_method '\w scans'
_diffrn_radiation_monochromator graphite
_diffrn_radiation_source 'fine-focus sealed tube'
_diffrn_radiation_type MoK\a
_diffrn_radiation_wavelength 0.71073
_diffrn_reflns_av_R_equivalents 0.0705
_diffrn_reflns_av_sigmaI/netI 0.0295
_diffrn_reflns_limit_h_max 9
_diffrn_reflns_limit_h_min -7
_diffrn_reflns_limit_k_max 8
_diffrn_reflns_limit_k_min -9
_diffrn_reflns_limit_l_max 9
_diffrn_reflns_limit_l_min -8
_diffrn_reflns_number 2590
_diffrn_reflns_theta_full 25.95
_diffrn_reflns_theta_max 25.95
_diffrn_reflns_theta_min 2.64
_diffrn_standards_decay_% 0
_exptl_absorpt_coefficient_mu 11.451
_exptl_absorpt_correction_T_max 0.5466
_exptl_absorpt_correction_T_min 0.4255
_exptl_absorpt_correction_type multi-scan
_exptl_absorpt_process_details '(SADABS; Sheldrick, 2003)'
_exptl_crystal_colour Colorless
_exptl_crystal_density_diffrn 3.181
_exptl_crystal_density_method 'not measured'
_exptl_crystal_description Cubic
_exptl_crystal_F_000 416
_exptl_crystal_size_max 0.09
_exptl_crystal_size_mid 0.09
_exptl_crystal_size_min 0.06
_refine_diff_density_max 0.644
_refine_diff_density_min -0.469
_refine_diff_density_rms 0.134
_refine_ls_abs_structure_details 'Flack H D (1983), Acta Cryst. A39, 876-881'
_refine_ls_abs_structure_Flack 0.07(7)
_refine_ls_extinction_method none
_refine_ls_goodness_of_fit_ref 1.210
_refine_ls_hydrogen_treatment mixed
_refine_ls_matrix_type full
_refine_ls_number_parameters 21
_refine_ls_number_reflns 210
_refine_ls_number_restraints 7
_refine_ls_restrained_S_all 1.213
_refine_ls_R_factor_all 0.0253
_refine_ls_R_factor_gt 0.0238
_refine_ls_shift/su_max 0.000
_refine_ls_shift/su_mean 0.000
_refine_ls_structure_factor_coef Fsqd
_refine_ls_weighting_details 'calc w=1/[\s^2^(Fo^2^)+(0.0237P)^2^+1.0162P] where P=(Fo^2^+2Fc^2^)/3'
_refine_ls_weighting_scheme calc
_refine_ls_wR_factor_gt 0.0559
_refine_ls_wR_factor_ref 0.0564
_reflns_number_gt 198
_reflns_number_total 210
_reflns_threshold_expression >2sigma(I)
_cod_data_source_file ic0606779si20060703_035041.cif
_cod_data_source_block cly2
_cod_depositor_comments
;
The following automatic conversions were performed:

data item '_exptl_absorpt_correction_type' value 'Multi-scan' was
changed to 'multi-scan' in accordance with the
/home/saulius/struct/COD-crude-data/automatic-downloads/DataCite-retrospective/ACS/depositions/lib/dictionaries/cif_core.dic
dictionary named 'cif_core.dic' version 2.4.2 last updated on
2011-04-26.

data item '_symmetry_cell_setting' value 'Cubic' was changed to
'cubic' in accordance with the
/home/saulius/struct/COD-crude-data/automatic-downloads/DataCite-retrospective/ACS/depositions/lib/dictionaries/cif_core.dic
dictionary named 'cif_core.dic' version 2.4.2 last updated on
2011-04-26.

Automatic conversion script
Id: cif_fix_values 6909 2019-04-08 15:41:33Z antanas 
;
_cod_original_sg_symbol_H-M P-43m
_cod_original_formula_sum 'H16 Ge7 O22'
_cod_database_code 4350345

loop_
_symmetry_equiv_pos_as_xyz
'x, y, z'
'-x, -y, z'
'-x, y, -z'
'x, -y, -z'
'z, x, y'
'z, -x, -y'
'-z, -x, y'
'-z, x, -y'
'y, z, x'
'-y, z, -x'
'y, -z, -x'
'-y, -z, x'
'y, x, z'
'-y, -x, z'
'y, -x, -z'
'-y, x, -z'
'x, z, y'
'-x, z, -y'
'-x, -z, y'
'x, -z, -y'
'z, y, x'
'z, -y, -x'
'-z, y, -x'
'-z, -y, x'

loop_
_atom_site_label
_atom_site_type_symbol
_atom_site_fract_x
_atom_site_fract_y
_atom_site_fract_z
_atom_site_U_iso_or_equiv
_atom_site_adp_type
_atom_site_occupancy
_atom_site_symmetry_multiplicity
_atom_site_calc_flag
_atom_site_refinement_flags
Ge1 Ge -0.13783(10) -0.13783(10) -0.13783(10) 0.0093(3) Uani 1 6 d S
Ge2 Ge 0.0000 -0.5000 0.0000 0.0111(3) Uani 1 8 d S
O1 O -0.1331(5) -0.3749(6) -0.1331(5) 0.0148(10) Uani 1 2 d S
O2 O 0.1146(7) -0.1146(7) -0.1146(7) 0.0118(19) Uani 1 6 d SD
H1A H 0.1778(17) -0.1778(17) -0.1778(17) 0.014 Uiso 1 6 d SD
O1W O 0.0000 -0.5000 -0.5000 0.193(15) Uani 1 8 d SU
O2W O -0.667(2) -0.333(2) -0.333(2) 0.138(11) Uani 0.75 6 d SP

loop_
_atom_site_aniso_label
_atom_site_aniso_U_11
_atom_site_aniso_U_22
_atom_site_aniso_U_33
_atom_site_aniso_U_23
_atom_site_aniso_U_13
_atom_site_aniso_U_12
Ge1 0.0093(3) 0.0093(3) 0.0093(3) 0.0000(3) 0.0000(3) 0.0000(3)
Ge2 0.0128(5) 0.0079(7) 0.0128(5) 0.000 0.000 0.000
O1 0.0174(15) 0.010(2) 0.0174(15) -0.0008(16) -0.002(3) -0.0008(16)
O2 0.0118(19) 0.0118(19) 0.0118(19) -0.0041(19) 0.0041(19) 0.0041(19)
O1W 0.44(5) 0.071(10) 0.071(10) 0.000 0.000 0.000
O2W 0.138(11) 0.138(11) 0.138(11) -0.027(13) 0.027(13) 0.027(13)

loop_
_atom_type_symbol
_atom_type_description
_atom_type_scat_dispersion_real
_atom_type_scat_dispersion_imag
_atom_type_scat_source
H H 0.0000 0.0000 'International Tables Vol C Tables 4.2.6.8 and 6.1.1.4'
O O 0.0106 0.0060 'International Tables Vol C Tables 4.2.6.8 and 6.1.1.4'
Ge Ge 0.1547 1.8001 'International Tables Vol C Tables 4.2.6.8 and 6.1.1.4'

loop_
_geom_angle_atom_site_label_1
_geom_angle_atom_site_label_2
_geom_angle_atom_site_label_3
_geom_angle
_geom_angle_site_symmetry_1
_geom_angle_site_symmetry_3
O1 Ge1 O1 92.3(2) . 9
O1 Ge1 O1 92.3(2) . 5
O1 Ge1 O1 92.3(2) 9 5
O1 Ge1 O2 94.0(2) . 3
O1 Ge1 O2 94.0(2) 9 3
O1 Ge1 O2 171.0(3) 5 3
O1 Ge1 O2 171.0(3) . 2
O1 Ge1 O2 94.0(2) 9 2
O1 Ge1 O2 94.0(2) 5 2
O2 Ge1 O2 79.1(4) 3 2
O1 Ge1 O2 94.0(2) . .
O1 Ge1 O2 171.0(3) 9 .
O1 Ge1 O2 94.0(2) 5 .
O2 Ge1 O2 79.1(4) 3 .
O2 Ge1 O2 79.1(4) 2 .
O1 Ge2 O1 112.8(3) 3 .
O1 Ge2 O1 107.84(15) 3 4_545
O1 Ge2 O1 107.84(15) . 4_545
O1 Ge2 O1 107.84(15) 3 2_545
O1 Ge2 O1 107.84(15) . 2_545
O1 Ge2 O1 112.8(3) 4_545 2_545
Ge2 O1 Ge1 125.2(3) . .
Ge1 O2 Ge1 99.9(3) 3 2
Ge1 O2 Ge1 99.9(3) 3 .
Ge1 O2 Ge1 99.9(3) 2 .

loop_
_geom_bond_atom_site_label_1
_geom_bond_atom_site_label_2
_geom_bond_distance
_geom_bond_site_symmetry_2
Ge1 O1 1.827(5) .
Ge1 O1 1.827(5) 9
Ge1 O1 1.827(5) 5
Ge1 O2 1.961(4) 3
Ge1 O2 1.961(4) 2
Ge1 O2 1.961(4) .
Ge2 O1 1.742(5) 3
Ge2 O1 1.742(5) .
Ge2 O1 1.742(5) 4_545
Ge2 O1 1.742(5) 2_545
O2 Ge1 1.961(4) 3
O2 Ge1 1.961(4) 2
